data_1523241
loop_
_publ_author_name
'Beznosikova, A.V.'
'Smotritskaya, E.S.'
'Chebotarev, N.T.'

_publ_section_title
;
 Structure of the compound Pu Pd
;
_journal_name_full 'Atomnaya Energiya'
_journal_page_first 430
_journal_page_last 431
_journal_volume 25
_journal_year 1968
_chemical_formula_sum 'Pd Pu'
_space_group_IT_number 62
_symmetry_space_group_name_Hall '-P 2ac 2n'
_symmetry_space_group_name_H-M 'P n m a'
_cell_angle_alpha 90
_cell_angle_beta 90
_cell_angle_gamma 90
_cell_formula_units_Z 4
_cell_length_a 7.028
_cell_length_b 4.751
_cell_length_c 5.658
_cell_volume 188.921
_citation_journal_id_ASTM AENGAB
_cod_data_source_file Beznosikova_AENGAB_1968_1728.cif
_cod_data_source_block Pd1Pu1
_cod_original_cell_volume 188.9208
_cod_original_formula_sum 'Pd1 Pu1'
_cod_database_code 1523241

loop_
_symmetry_equiv_pos_as_xyz
x,y,z
-x+1/2,-y,z+1/2
x+1/2,-y+1/2,-z+1/2
-x,y+1/2,-z
-x,-y,-z
x-1/2,y,-z-1/2
-x-1/2,y-1/2,z-1/2
x,-y-1/2,z

loop_
_atom_site_label
_atom_site_type_symbol
_atom_site_fract_x
_atom_site_fract_y
_atom_site_fract_z
_atom_site_occupancy
_atom_site_U_iso_or_equiv
Pd1 Pd 0.05 0.25 0.635 1 0.0
Pu1 Pu 0.18 0.25 0.145 1 0.0
